data_4078009
loop_
_publ_author_name
'Michel, Olaf'
'Dietrich, H. Martin'
'Litlab\/o, Rannveig'
'T\"ornroos, Karl W.'
'Maichle-M\"ossmer, C\"acilia'
'Anwander, Reiner'

_publ_section_title
;
 Tris(pyrazolyl)borate Complexes of the Alkaline-Earth Metals:
 Alkylaluminate Precursors and Schlenk-Type Rearrangements
;
_journal_issue 8
_journal_name_full Organometallics
_journal_page_first 3119
_journal_paper_doi 10.1021/om300032c
_journal_volume 31
_journal_year 2012
_chemical_formula_moiety 'C24 H60 Al3 Ba K'
_chemical_formula_sum 'C24 H60 Al3 Ba K'
_chemical_formula_weight 606.10
_chemical_name_systematic
; 
 ? 
;
_space_group_IT_number 148
_symmetry_cell_setting trigonal
_symmetry_space_group_name_Hall '-R 3'
_symmetry_space_group_name_H-M 'R -3 :H'
_atom_sites_solution_hydrogens geom
_atom_sites_solution_primary direct
_atom_sites_solution_secondary difmap
_audit_creation_method SHELXL-97
_cell_angle_alpha 90.00
_cell_angle_beta 90.00
_cell_angle_gamma 120.00
_cell_formula_units_Z 6
_cell_length_a 13.1949(8)
_cell_length_b 13.1949(8)
_cell_length_c 32.321(3)
_cell_measurement_temperature 173(2)
_cell_volume 4873.4(6)
_computing_cell_refinement X-AREA
_computing_data_collection X-AREA
_computing_data_reduction X-AREA
_computing_structure_refinement 'SHELXL-97 (Sheldrick, 1997)'
_computing_structure_solution 'SHELXS-97 (Sheldrick, 1990)'
_diffrn_ambient_temperature 173(2)
_diffrn_measured_fraction_theta_full 0.986
_diffrn_measured_fraction_theta_max 0.986
_diffrn_measurement_device_type 'STOE IPDS II'
_diffrn_measurement_method omega-scans
_diffrn_radiation_monochromator graphite
_diffrn_radiation_source 'fine-focus sealed tube'
_diffrn_radiation_type MoK\a
_diffrn_radiation_wavelength 0.71073
_diffrn_reflns_av_R_equivalents 0.0631
_diffrn_reflns_av_sigmaI/netI 0.0210
_diffrn_reflns_limit_h_max 17
_diffrn_reflns_limit_h_min -18
_diffrn_reflns_limit_k_max 18
_diffrn_reflns_limit_k_min -17
_diffrn_reflns_limit_l_max 44
_diffrn_reflns_limit_l_min -44
_diffrn_reflns_number 30403
_diffrn_reflns_theta_full 29.07
_diffrn_reflns_theta_max 29.07
_diffrn_reflns_theta_min 4.76
_exptl_absorpt_coefficient_mu 1.441
_exptl_absorpt_correction_T_max 0.83426
_exptl_absorpt_correction_T_min 0.45608
_exptl_absorpt_correction_type empirical
_exptl_absorpt_process_details mulabs
_exptl_crystal_colour colourless
_exptl_crystal_density_diffrn 1.239
_exptl_crystal_density_method 'not measured'
_exptl_crystal_description block
_exptl_crystal_F_000 1908
_exptl_crystal_size_max 0.50
_exptl_crystal_size_mid 0.40
_exptl_crystal_size_min 0.40
_refine_diff_density_max 2.962
_refine_diff_density_min -1.057
_refine_diff_density_rms 0.128
_refine_ls_extinction_method none
_refine_ls_goodness_of_fit_ref 1.190
_refine_ls_hydrogen_treatment constr
_refine_ls_matrix_type full
_refine_ls_number_parameters 93
_refine_ls_number_reflns 2878
_refine_ls_number_restraints 6
_refine_ls_restrained_S_all 1.189
_refine_ls_R_factor_all 0.0411
_refine_ls_R_factor_gt 0.0394
_refine_ls_shift/su_max 0.000
_refine_ls_shift/su_mean 0.000
_refine_ls_structure_factor_coef Fsqd
_refine_ls_weighting_details 'calc w=1/[\s^2^(Fo^2^)+(0.0427P)^2^+41.8626P] where P=(Fo^2^+2Fc^2^)/3'
_refine_ls_weighting_scheme calc
_refine_ls_wR_factor_gt 0.1033
_refine_ls_wR_factor_ref 0.1041
_reflns_number_gt 2796
_reflns_number_total 2878
_reflns_threshold_expression >2sigma(I)
_cod_data_source_file om300032c_si_001.cif
_cod_data_source_block Compound6
_cod_original_cell_volume 4873.3(6)
_cod_original_sg_symbol_H-M R-3
_cod_database_code 4078009

loop_
_symmetry_equiv_pos_as_xyz
'x, y, z'
'-y, x-y, z'
'-x+y, -x, z'
'x+2/3, y+1/3, z+1/3'
'-y+2/3, x-y+1/3, z+1/3'
'-x+y+2/3, -x+1/3, z+1/3'
'x+1/3, y+2/3, z+2/3'
'-y+1/3, x-y+2/3, z+2/3'
'-x+y+1/3, -x+2/3, z+2/3'
'-x, -y, -z'
'y, -x+y, -z'
'x-y, x, -z'
'-x+2/3, -y+1/3, -z+1/3'
'y+2/3, -x+y+1/3, -z+1/3'
'x-y+2/3, x+1/3, -z+1/3'
'-x+1/3, -y+2/3, -z+2/3'
'y+1/3, -x+y+2/3, -z+2/3'
'x-y+1/3, x+2/3, -z+2/3'

loop_
_atom_site_label
_atom_site_type_symbol
_atom_site_fract_x
_atom_site_fract_y
_atom_site_fract_z
_atom_site_U_iso_or_equiv
_atom_site_adp_type
_atom_site_occupancy
_atom_site_symmetry_multiplicity
_atom_site_calc_flag
_atom_site_refinement_flags
_atom_site_disorder_assembly
_atom_site_disorder_group
Al1 Al 0.39352(8) 0.05916(8) 0.08320(3) 0.01426(18) Uani 1 1 d . B .
C11 C 0.3470(3) -0.1114(3) 0.07302(10) 0.0186(6) Uani 1 1 d . . .
H11A H 0.2994 -0.1389 0.0475 0.022 Uiso 1 1 calc R . .
H11B H 0.4186 -0.1163 0.0685 0.022 Uiso 1 1 calc R . .
C12 C 0.2770(3) -0.1926(3) 0.10896(11) 0.0258(7) Uani 1 1 d . . .
H12A H 0.2572 -0.2730 0.1024 0.039 Uiso 1 1 calc R . .
H12B H 0.2049 -0.1898 0.1131 0.039 Uiso 1 1 calc R . .
H12C H 0.3242 -0.1670 0.1343 0.039 Uiso 1 1 calc R . .
C13 C 0.4733(3) 0.1483(3) 0.03023(9) 0.0184(6) Uani 1 1 d . . .
H13A H 0.4830 0.2277 0.0316 0.022 Uiso 1 1 calc R . .
H13B H 0.5522 0.1571 0.0284 0.022 Uiso 1 1 calc R . .
C14 C 0.4036(3) 0.0863(3) -0.00883(10) 0.0249(7) Uani 1 1 d . . .
H14A H 0.4450 0.1322 -0.0333 0.037 Uiso 1 1 calc R . .
H14B H 0.3259 0.0787 -0.0074 0.037 Uiso 1 1 calc R . .
H14C H 0.3953 0.0084 -0.0107 0.037 Uiso 1 1 calc R . .
C15 C 0.2478(3) 0.0679(3) 0.09577(11) 0.0247(7) Uani 1 1 d . . .
H15A H 0.1898 -0.0065 0.1090 0.030 Uiso 0.47(9) 1 calc PR A 1
H15B H 0.2683 0.1312 0.1162 0.030 Uiso 0.47(9) 1 calc PR A 1
H15C H 0.1813 -0.0132 0.0978 0.030 Uiso 0.53(9) 1 calc PR A 2
H15D H 0.2579 0.1040 0.1234 0.030 Uiso 0.53(9) 1 calc PR A 2
C16 C 0.1883(19) 0.0905(19) 0.0575(7) 0.040(3) Uani 0.44(3) 1 d PU B 1
H16A H 0.1190 0.0933 0.0667 0.061 Uiso 0.44(3) 1 calc PR B 1
H16B H 0.1651 0.0270 0.0374 0.061 Uiso 0.44(3) 1 calc PR B 1
H16C H 0.2439 0.1651 0.0446 0.061 Uiso 0.44(3) 1 calc PR B 1
C16A C 0.2138(15) 0.1329(16) 0.0664(6) 0.040(3) Uani 0.56(3) 1 d P B 2
H16D H 0.1422 0.1302 0.0763 0.061 Uiso 0.56(3) 1 calc PR B 2
H16E H 0.1998 0.0967 0.0390 0.061 Uiso 0.56(3) 1 calc PR B 2
H16F H 0.2770 0.2145 0.0647 0.061 Uiso 0.56(3) 1 calc PR B 2
C17 C 0.5143(3) 0.1227(3) 0.12858(10) 0.0244(6) Uani 1 1 d . . .
H17A H 0.5562 0.2093 0.1275 0.029 Uiso 1 1 calc R B .
H17B H 0.4740 0.0985 0.1557 0.029 Uiso 1 1 calc R . .
C18 C 0.6038(3) 0.0810(4) 0.12557(12) 0.0323(8) Uani 1 1 d . B .
H18A H 0.6601 0.1147 0.1484 0.048 Uiso 1 1 calc R . .
H18B H 0.6454 0.1063 0.0991 0.048 Uiso 1 1 calc R . .
H18C H 0.5632 -0.0046 0.1273 0.048 Uiso 1 1 calc R . .
Ba1 Ba 0.3333 0.6667 0.032226(9) 0.01539(10) Uani 1 3 d S . .
K1 K 0.0000 0.0000 0.13877(3) 0.01039(18) Uani 1 3 d S . .

loop_
_atom_site_aniso_label
_atom_site_aniso_U_11
_atom_site_aniso_U_22
_atom_site_aniso_U_33
_atom_site_aniso_U_23
_atom_site_aniso_U_13
_atom_site_aniso_U_12
Al1 0.0133(4) 0.0115(4) 0.0161(4) -0.0005(3) 0.0016(3) 0.0047(3)
C11 0.0187(14) 0.0131(13) 0.0217(14) -0.0011(10) 0.0019(11) 0.0063(11)
C12 0.0311(17) 0.0169(14) 0.0273(16) 0.0020(12) 0.0077(13) 0.0104(13)
C13 0.0163(13) 0.0159(13) 0.0206(14) 0.0025(11) 0.0038(11) 0.0063(11)
C14 0.0262(16) 0.0248(16) 0.0188(14) -0.0004(12) 0.0026(12) 0.0090(13)
C15 0.0223(15) 0.0226(15) 0.0326(17) 0.0057(13) 0.0082(13) 0.0138(13)
C16 0.032(6) 0.045(8) 0.055(7) 0.028(6) 0.016(5) 0.028(6)
C16A 0.032(6) 0.045(8) 0.055(7) 0.028(6) 0.016(5) 0.028(6)
C17 0.0256(16) 0.0236(15) 0.0207(14) -0.0045(12) -0.0048(12) 0.0098(13)
C18 0.0272(18) 0.040(2) 0.0297(18) -0.0031(15) -0.0070(14) 0.0164(16)
Ba1 0.01521(12) 0.01521(12) 0.01573(15) 0.000 0.000 0.00761(6)
K1 0.0110(3) 0.0110(3) 0.0091(4) 0.000 0.000 0.00551(13)

loop_
_atom_type_symbol
_atom_type_description
_atom_type_scat_dispersion_real
_atom_type_scat_dispersion_imag
_atom_type_scat_source
C C 0.0033 0.0016 'International Tables Vol C Tables 4.2.6.8 and 6.1.1.4'
H H 0.0000 0.0000 'International Tables Vol C Tables 4.2.6.8 and 6.1.1.4'
Al Al 0.0645 0.0514 'International Tables Vol C Tables 4.2.6.8 and 6.1.1.4'
Ba Ba -0.3244 2.2819 'International Tables Vol C Tables 4.2.6.8 and 6.1.1.4'
K K 0.2009 0.2494 'International Tables Vol C Tables 4.2.6.8 and 6.1.1.4'

loop_
_geom_angle_atom_site_label_1
_geom_angle_atom_site_label_2
_geom_angle_atom_site_label_3
_geom_angle
_geom_angle_site_symmetry_1
_geom_angle_site_symmetry_3
C17 Al1 C15 113.97(15) . .
C17 Al1 C11 108.41(14) . .
C15 Al1 C11 108.91(14) . .
C17 Al1 C13 107.30(14) . .
C15 Al1 C13 111.45(14) . .
C11 Al1 C13 106.49(13) . .
C12 C11 Al1 113.1(2) . .
C12 C11 Ba1 86.12(17) . 1_545
Al1 C11 Ba1 160.56(14) . 1_545
C12 C11 H11A 109.0 . .
Al1 C11 H11A 109.0 . .
Ba1 C11 H11A 65.0 1_545 .
C12 C11 H11B 109.0 . .
Al1 C11 H11B 109.0 . .
Ba1 C11 H11B 59.2 1_545 .
H11A C11 H11B 107.8 . .
C11 C12 Ba1 67.04(16) . 1_545
C11 C12 H12A 109.5 . .
Ba1 C12 H12A 42.5 1_545 .
C11 C12 H12B 109.5 . .
Ba1 C12 H12B 127.1 1_545 .
H12A C12 H12B 109.5 . .
C11 C12 H12C 109.5 . .
Ba1 C12 H12C 121.6 1_545 .
H12A C12 H12C 109.5 . .
H12B C12 H12C 109.5 . .
C14 C13 Al1 112.5(2) . .
C14 C13 Ba1 85.72(18) . 10_665
Al1 C13 Ba1 161.44(14) . 10_665
C14 C13 H13A 109.1 . .
Al1 C13 H13A 109.1 . .
Ba1 C13 H13A 65.9 10_665 .
C14 C13 H13B 109.1 . .
Al1 C13 H13B 109.1 . .
Ba1 C13 H13B 58.9 10_665 .
H13A C13 H13B 107.8 . .
C13 C14 H14A 109.5 . .
C13 C14 H14B 109.5 . .
H14A C14 H14B 109.5 . .
C13 C14 H14C 109.5 . .
H14A C14 H14C 109.5 . .
H14B C14 H14C 109.5 . .
C16A C15 C16 21.1(7) . .
C16A C15 Al1 118.2(6) . .
C16 C15 Al1 115.6(8) . .
C16A C15 K1 83.1(6) . .
C16 C15 K1 81.9(8) . .
Al1 C15 K1 157.90(16) . .
C16A C15 H15A 122.6 . .
C16 C15 H15A 108.4 . .
Al1 C15 H15A 108.4 . .
K1 C15 H15A 50.8 . .
C16A C15 H15B 88.4 . .
C16 C15 H15B 108.4 . .
Al1 C15 H15B 108.4 . .
K1 C15 H15B 76.1 . .
H15A C15 H15B 107.5 . .
C16A C15 H15C 107.8 . .
C16 C15 H15C 90.0 . .
Al1 C15 H15C 107.8 . .
K1 C15 H15C 56.4 . .
H15A C15 H15C 21.9 . .
H15B C15 H15C 126.1 . .
C16A C15 H15D 107.8 . .
C16 C15 H15D 125.4 . .
Al1 C15 H15D 107.8 . .
K1 C15 H15D 67.7 . .
H15A C15 H15D 86.5 . .
H15B C15 H15D 22.9 . .
H15C C15 H15D 107.1 . .
C15 C16 K1 70.8(8) . .
C15 C16 H16A 109.5 . .
K1 C16 H16A 41.1 . .
C15 C16 H16B 109.5 . .
K1 C16 H16B 110.6 . .
H16A C16 H16B 109.5 . .
C15 C16 H16C 109.5 . .
K1 C16 H16C 137.0 . .
H16A C16 H16C 109.5 . .
H16B C16 H16C 109.5 . .
C15 C16A K1 71.1(6) . .
C15 C16A H16D 109.5 . .
K1 C16A H16D 38.9 . .
C15 C16A H16E 109.5 . .
K1 C16A H16E 117.7 . .
H16D C16A H16E 109.5 . .
C15 C16A H16F 109.5 . .
K1 C16A H16F 129.6 . .
H16D C16A H16F 109.5 . .
H16E C16A H16F 109.5 . .
C18 C17 Al1 113.3(2) . .
C18 C17 K1 95.1(2) . 13
Al1 C17 K1 148.19(16) . 13
C18 C17 H17A 108.9 . .
Al1 C17 H17A 108.9 . .
K1 C17 H17A 44.9 13 .
C18 C17 H17B 108.9 . .
Al1 C17 H17B 108.9 . .
K1 C17 H17B 72.6 13 .
H17A C17 H17B 107.7 . .
C17 C18 H18A 109.5 . .
C17 C18 H18B 109.5 . .
H18A C18 H18B 109.5 . .
C17 C18 H18C 109.5 . .
H18A C18 H18C 109.5 . .
H18B C18 H18C 109.5 . .
C11 Ba1 C11 103.56(7) 1_565 2
C11 Ba1 C11 103.56(7) 1_565 3_665
C11 Ba1 C11 103.56(7) 2 3_665
C11 Ba1 C13 85.52(8) 1_565 11_565
C11 Ba1 C13 84.35(8) 2 11_565
C11 Ba1 C13 165.91(8) 3_665 11_565
C11 Ba1 C13 84.35(8) 1_565 10_665
C11 Ba1 C13 165.91(8) 2 10_665
C11 Ba1 C13 85.52(8) 3_665 10_665
C13 Ba1 C13 84.69(8) 11_565 10_665
C11 Ba1 C13 165.92(8) 1_565 12
C11 Ba1 C13 85.52(8) 2 12
C11 Ba1 C13 84.35(8) 3_665 12
C13 Ba1 C13 84.69(8) 11_565 12
C13 Ba1 C13 84.69(8) 10_665 12
C11 Ba1 C12 26.84(8) 1_565 1_565
C11 Ba1 C12 78.94(8) 2 1_565
C11 Ba1 C12 99.34(9) 3_665 1_565
C13 Ba1 C12 93.58(9) 11_565 1_565
C13 Ba1 C12 110.57(8) 10_665 1_565
C13 Ba1 C12 164.46(8) 12 1_565
C11 Ba1 C12 78.94(8) 1_565 3_665
C11 Ba1 C12 99.34(9) 2 3_665
C11 Ba1 C12 26.84(8) 3_665 3_665
C13 Ba1 C12 164.46(8) 11_565 3_665
C13 Ba1 C12 93.58(9) 10_665 3_665
C13 Ba1 C12 110.57(8) 12 3_665
C12 Ba1 C12 72.53(10) 1_565 3_665
C11 Ba1 C12 99.34(9) 1_565 2
C11 Ba1 C12 26.84(8) 2 2
C11 Ba1 C12 78.94(8) 3_665 2
C13 Ba1 C12 110.57(8) 11_565 2
C13 Ba1 C12 164.46(8) 10_665 2
C13 Ba1 C12 93.57(9) 12 2
C12 Ba1 C12 72.53(10) 1_565 2
C12 Ba1 C12 72.53(10) 3_665 2
C15 K1 C15 102.94(8) 2 .
C15 K1 C15 102.94(8) 2 3
C15 K1 C15 102.94(8) . 3
C15 K1 C17 164.77(10) 2 15_445
C15 K1 C17 86.28(9) . 15_445
C15 K1 C17 86.46(9) 3 15_445
C15 K1 C17 86.28(9) 2 13
C15 K1 C17 86.46(9) . 13
C15 K1 C17 164.77(10) 3 13
C17 K1 C17 82.18(9) 15_445 13
C15 K1 C17 86.45(9) 2 14_455
C15 K1 C17 164.77(10) . 14_455
C15 K1 C17 86.28(9) 3 14_455
C17 K1 C17 82.18(9) 15_445 14_455
C17 K1 C17 82.18(9) 13 14_455
C15 K1 C16 27.3(4) 2 2
C15 K1 C16 93.5(4) . 2
C15 K1 C16 80.4(4) 3 2
C17 K1 C16 166.4(4) 15_445 2
C17 K1 C16 111.4(4) 13 2
C17 K1 C16 100.0(4) 14_455 2
C15 K1 C16 93.5(4) 2 3
C15 K1 C16 80.4(4) . 3
C15 K1 C16 27.3(4) 3 3
C17 K1 C16 100.0(4) 15_445 3
C17 K1 C16 166.4(4) 13 3
C17 K1 C16 111.4(4) 14_455 3
C16 K1 C16 66.6(7) 2 3
C15 K1 C16 80.4(4) 2 .
C15 K1 C16 27.3(4) . .
C15 K1 C16 93.5(4) 3 .
C17 K1 C16 111.4(4) 15_445 .
C17 K1 C16 100.1(4) 13 .
C17 K1 C16 166.4(4) 14_455 .
C16 K1 C16 66.6(7) 2 .
C16 K1 C16 66.6(7) 3 .
C15 K1 C16A 25.8(3) 2 2
C15 K1 C16A 103.0(4) . 2
C15 K1 C16A 77.8(3) 3 2
C17 K1 C16A 163.1(3) 15_445 2
C17 K1 C16A 112.1(3) 13 2
C17 K1 C16A 90.6(4) 14_455 2
C16 K1 C16A 9.6(3) 2 2
C16 K1 C16A 68.3(5) 3 2
C16 K1 C16A 76.1(5) . 2
C15 K1 C16A 103.0(4) 2 3
C15 K1 C16A 77.8(3) . 3
C15 K1 C16A 25.8(3) 3 3
C17 K1 C16A 90.6(4) 15_445 3
C17 K1 C16A 163.1(3) 13 3
C17 K1 C16A 112.1(3) 14_455 3
C16 K1 C16A 76.1(5) 2 3
C16 K1 C16A 9.6(3) 3 3
C16 K1 C16A 68.3(5) . 3
C16A K1 C16A 77.9(5) 2 3
C15 K1 C16A 77.8(3) 2 .
C15 K1 C16A 25.8(3) . .
C15 K1 C16A 103.0(4) 3 .
C17 K1 C16A 112.1(3) 15_445 .
C17 K1 C16A 90.6(4) 13 .
C17 K1 C16A 163.1(3) 14_455 .
C16 K1 C16A 68.3(5) 2 .
C16 K1 C16A 76.1(5) 3 .
C16 K1 C16A 9.6(3) . .
C16A K1 C16A 77.9(5) 2 .
C16A K1 C16A 77.9(5) 3 .

loop_
_geom_bond_atom_site_label_1
_geom_bond_atom_site_label_2
_geom_bond_distance
_geom_bond_site_symmetry_2
Al1 C17 2.014(3) .
Al1 C15 2.024(3) .
Al1 C11 2.041(3) .
Al1 C13 2.046(3) .
C11 C12 1.537(4) .
C11 Ba1 3.134(3) 1_545
C11 H11A 0.9900 .
C11 H11B 0.9900 .
C12 Ba1 3.396(3) 1_545
C12 H12A 0.9800 .
C12 H12B 0.9800 .
C12 H12C 0.9800 .
C13 C14 1.535(4) .
C13 Ba1 3.211(3) 10_665
C13 H13A 0.9900 .
C13 H13B 0.9900 .
C14 H14A 0.9800 .
C14 H14B 0.9800 .
C14 H14C 0.9800 .
C15 C16A 1.490(16) .
C15 C16 1.57(2) .
C15 K1 3.240(3) .
C15 H15A 0.9900 .
C15 H15B 0.9900 .
C15 H15C 0.9900 .
C15 H15D 0.9900 .
C16 K1 3.40(2) .
C16 H16A 0.9800 .
C16 H16B 0.9800 .
C16 H16C 0.9800 .
C16A K1 3.399(16) .
C16A H16D 0.9800 .
C16A H16E 0.9800 .
C16A H16F 0.9800 .
C17 C18 1.536(5) .
C17 K1 3.275(3) 13
C17 H17A 0.9900 .
C17 H17B 0.9900 .
C18 H18A 0.9800 .
C18 H18B 0.9800 .
C18 H18C 0.9800 .
Ba1 C11 3.134(3) 1_565
Ba1 C11 3.134(3) 2
Ba1 C11 3.134(3) 3_665
Ba1 C13 3.211(3) 11_565
Ba1 C13 3.211(3) 10_665
Ba1 C13 3.211(3) 12
Ba1 C12 3.396(3) 1_565
Ba1 C12 3.396(3) 3_665
Ba1 C12 3.396(3) 2
K1 C15 3.240(3) 2
K1 C15 3.240(3) 3
K1 C17 3.275(3) 15_445
K1 C17 3.275(3) 13
K1 C17 3.275(3) 14_455
K1 C16 3.40(2) 2
K1 C16 3.40(2) 3
K1 C16A 3.399(16) 2
K1 C16A 3.399(16) 3
